data_7130591
loop_
_publ_author_name
'Sen, Nilanjana'
'Gothe, Prachi'
'Sarkar, Pallavi'
'Das, Shubhajit'
'Tothadi, Srinu'
'Pati, Swapan K.'
'Khan, Shabana'

_publ_section_title
;
 Donor free stibenium cation as efficient cyanosilylation catalyst
;
_journal_name_full 'Chemical Communications'
_journal_paper_doi 10.1039/D2CC03158B
_journal_year 2022
_chemical_formula_moiety 'C17 H26 F3 N2 O3 S Sb'
_chemical_formula_sum 'C17 H26 F3 N2 O3 S Sb'
_chemical_formula_weight 517.21
_space_group_crystal_system monoclinic
_space_group_IT_number 4
_space_group_name_Hall 'P 2yb'
_space_group_name_H-M_alt 'P 1 21 1'
_atom_sites_solution_hydrogens geom
_atom_sites_solution_primary iterative
_audit_creation_date 2022-07-13
_audit_creation_method
;
Olex2 1.2
(compiled 2018.05.29 svn.r3508 for OlexSys, GUI svn.r5506)
;
_audit_update_record
;
2022-08-01 deposited with the CCDC.	2022-08-17 downloaded from the CCDC.
;
_cell_angle_alpha 90
_cell_angle_beta 95.050(3)
_cell_angle_gamma 90
_cell_formula_units_Z 2
_cell_length_a 8.8486(6)
_cell_length_b 11.4722(9)
_cell_length_c 9.9293(8)
_cell_measurement_reflns_used 9285
_cell_measurement_temperature 150
_cell_measurement_theta_max 28.35
_cell_measurement_theta_min 2.72
_cell_volume 1004.04(13)
_computing_cell_refinement 'Bruker SAINT'
_computing_data_collection 'Bruker APEX2'
_computing_data_reduction 'Bruker SAINT'
_computing_molecular_graphics 'Olex2 (Dolomanov et al., 2009)'
_computing_publication_material 'Olex2 (Dolomanov et al., 2009)'
_computing_structure_refinement 'ShelXL (Sheldrick, 2015)'
_computing_structure_solution 'olex2.solve (Bourhis et al., 2015)'
_diffrn_ambient_temperature 150
_diffrn_measured_fraction_theta_full 0.998
_diffrn_measured_fraction_theta_max 0.998
_diffrn_measurement_device_type 'Bruker APEX-II CCD'
_diffrn_measurement_method '\f and \w scans'
_diffrn_radiation_type MoK\a
_diffrn_radiation_wavelength 0.71073
_diffrn_reflns_av_R_equivalents 0.0368
_diffrn_reflns_av_unetI/netI 0.0206
_diffrn_reflns_Laue_measured_fraction_full 0.998
_diffrn_reflns_Laue_measured_fraction_max 0.998
_diffrn_reflns_limit_h_max 10
_diffrn_reflns_limit_h_min -10
_diffrn_reflns_limit_k_max 13
_diffrn_reflns_limit_k_min -13
_diffrn_reflns_limit_l_max 11
_diffrn_reflns_limit_l_min -11
_diffrn_reflns_number 31749
_diffrn_reflns_point_group_measured_fraction_full 0.999
_diffrn_reflns_point_group_measured_fraction_max 0.999
_diffrn_reflns_theta_full 24.997
_diffrn_reflns_theta_max 24.997
_diffrn_reflns_theta_min 2.719
_diffrn_standards_number 0
_exptl_absorpt_coefficient_mu 1.525
_exptl_absorpt_correction_T_max 0.7457
_exptl_absorpt_correction_T_min 0.6311
_exptl_absorpt_correction_type multi-scan
_exptl_absorpt_process_details
'SADABS-2016/2 (Bruker,2016/2) was used for absorption correction. wR2(int) was 0.1332 before and 0.0749 after correction. The Ratio of minimum to maximum transmission is 0.8463. The \l/2 correction factor is Not present.'
_exptl_crystal_colour red
_exptl_crystal_colour_primary red
_exptl_crystal_density_diffrn 1.711
_exptl_crystal_description needle
_exptl_crystal_F_000 520
_exptl_crystal_size_max 0.29
_exptl_crystal_size_mid 0.11
_exptl_crystal_size_min 0.06
_refine_diff_density_max 0.313
_refine_diff_density_min -0.336
_refine_diff_density_rms 0.052
_refine_ls_abs_structure_details
;
 Flack x determined using 1581 quotients [(I+)-(I-)]/[(I+)+(I-)]
 (Parsons, Flack and Wagner, Acta Cryst. B69 (2013) 249-259).
;
_refine_ls_abs_structure_Flack -0.015(6)
_refine_ls_extinction_method none
_refine_ls_goodness_of_fit_ref 1.077
_refine_ls_hydrogen_treatment constr
_refine_ls_matrix_type full
_refine_ls_number_parameters 250
_refine_ls_number_reflns 3527
_refine_ls_number_restraints 1
_refine_ls_restrained_S_all 1.077
_refine_ls_R_factor_all 0.0166
_refine_ls_R_factor_gt 0.0150
_refine_ls_shift/su_max 0.001
_refine_ls_shift/su_mean 0.000
_refine_ls_structure_factor_coef Fsqd
_refine_ls_weighting_details 'w=1/[\s^2^(Fo^2^)+(0.0176P)^2^+0.0476P] where P=(Fo^2^+2Fc^2^)/3'
_refine_ls_weighting_scheme calc
_refine_ls_wR_factor_gt 0.0325
_refine_ls_wR_factor_ref 0.0331
_reflns_Friedel_coverage 0.897
_reflns_Friedel_fraction_full 0.999
_reflns_Friedel_fraction_max 0.999
_reflns_number_gt 3409
_reflns_number_total 3527
_reflns_threshold_expression 'I > 2\s(I)'
_cod_data_source_file d2cc03158b2.cif
_cod_data_source_block a1_b
_cod_database_code 7130591
_shelx_shelxl_version_number 2018/3
_shelx_space_group_comment
;
The symmetry employed for this shelxl refinement is uniquely defined
by the following loop, which should always be used as a source of
symmetry information in preference to the above space-group names.
They are only intended as comments.
;
_shelx_estimated_absorpt_t_max 0.914
_shelx_estimated_absorpt_t_min 0.666
_olex2_refinement_description
;
1. Fixed Uiso
 At 1.2 times of:
  All C(H) groups, All C(H,H) groups
 At 1.5 times of:
  All C(H,H,H) groups
2.a Secondary CH2 refined with riding coordinates:
 C7(H7A,H7B), C12(H12A,H12B)
2.b Aromatic/amide H refined with riding coordinates:
 C4(H4), C5(H5), C6(H6), C3(H3)
2.c Idealised Me refined as rotating group:
 C9(H9A,H9B,H9C), C11(H11A,H11B,H11C), C13(H13A,H13B,H13C), C15(H15A,H15B,
 H15C), C10(H10A,H10B,H10C), C16(H16A,H16B,H16C)
;
_olex2_submission_special_instructions 'No special instructions were received'

loop_
_space_group_symop_operation_xyz
'x, y, z'
'-x, y+1/2, -z'

loop_
_atom_site_label
_atom_site_type_symbol
_atom_site_fract_x
_atom_site_fract_y
_atom_site_fract_z
_atom_site_U_iso_or_equiv
_atom_site_adp_type
_atom_site_occupancy
_atom_site_site_symmetry_order
_atom_site_calc_flag
_atom_site_refinement_flags_posn
_atom_site_refinement_flags_adp
_atom_site_refinement_flags_occupancy
_atom_site_disorder_assembly
_atom_site_disorder_group
Sb1 Sb 0.48492(2) 0.49936(2) 0.47971(2) 0.01651(7) Uani 1 1 d . . . . .
S1 S 0.74136(9) 0.71877(7) 0.65853(9) 0.0213(2) Uani 1 1 d . . . . .
F3 F 0.6438(3) 0.6802(2) 0.8954(2) 0.0444(6) Uani 1 1 d . . . . .
F2 F 0.7639(3) 0.53702(17) 0.8154(2) 0.0409(6) Uani 1 1 d . . . . .
O3 O 0.5999(3) 0.6695(2) 0.6003(3) 0.0296(7) Uani 1 1 d . . . . .
F1 F 0.8860(2) 0.6865(2) 0.8965(2) 0.0395(6) Uani 1 1 d . . . . .
O2 O 0.7286(3) 0.8418(2) 0.6834(3) 0.0311(6) Uani 1 1 d . . . . .
N1 N 0.4814(3) 0.4046(2) 0.6476(3) 0.0153(6) Uani 1 1 d . . . . .
N2 N 0.6665(3) 0.4010(2) 0.4569(3) 0.0151(6) Uani 1 1 d . . . . .
C9 C 0.7310(4) 0.2557(4) 0.2109(4) 0.0258(10) Uani 1 1 d . . . . .
H9A H 0.650620 0.230023 0.265978 0.039 Uiso 1 1 calc GR . . . .
H9B H 0.827910 0.221559 0.246534 0.039 Uiso 1 1 calc GR . . . .
H9C H 0.707046 0.230364 0.117213 0.039 Uiso 1 1 calc GR . . . .
C4 C 0.8283(4) 0.1582(3) 0.6715(3) 0.0208(7) Uani 1 1 d . . . . .
H4 H 0.906533 0.101276 0.673617 0.025 Uiso 1 1 calc R . . . .
C5 C 0.7348(4) 0.1626(3) 0.7756(4) 0.0214(8) Uani 1 1 d . . . . .
H5 H 0.750385 0.110385 0.849785 0.026 Uiso 1 1 calc R . . . .
C11 C 0.5952(4) 0.4426(3) 0.1532(4) 0.0249(8) Uani 1 1 d . . . . .
H11A H 0.582735 0.425132 0.056261 0.037 Uiso 1 1 calc GR . . . .
H11B H 0.599034 0.527196 0.166450 0.037 Uiso 1 1 calc GR . . . .
H11C H 0.509398 0.410315 0.196951 0.037 Uiso 1 1 calc GR . . . .
C6 C 0.6181(3) 0.2433(3) 0.7714(3) 0.0186(7) Uani 1 1 d . . . . .
H6 H 0.553689 0.246192 0.842965 0.022 Uiso 1 1 calc R . . . .
O1 O 0.8726(3) 0.6806(3) 0.5978(3) 0.0396(7) Uani 1 1 d . . . . .
C14 C 0.2301(4) 0.3924(3) 0.7558(3) 0.0187(7) Uani 1 1 d . . . . .
C13 C 0.2291(4) 0.2594(4) 0.7504(4) 0.0254(10) Uani 1 1 d . . . . .
H13A H 0.286387 0.228379 0.831442 0.038 Uiso 1 1 calc GR . . . .
H13B H 0.275952 0.233287 0.669817 0.038 Uiso 1 1 calc GR . . . .
H13C H 0.124194 0.231300 0.746362 0.038 Uiso 1 1 calc GR . . . .
C1 C 0.5942(4) 0.3205(3) 0.6627(4) 0.0162(8) Uani 1 1 d . . . . .
C15 C 0.1669(4) 0.4337(3) 0.8868(4) 0.0299(9) Uani 1 1 d . . . . .
H15A H 0.064528 0.402233 0.891432 0.045 Uiso 1 1 calc GR . . . .
H15B H 0.162807 0.519108 0.887706 0.045 Uiso 1 1 calc GR . . . .
H15C H 0.232923 0.406296 0.964716 0.045 Uiso 1 1 calc GR . . . .
C7 C 0.7787(3) 0.4300(3) 0.3614(3) 0.0171(7) Uani 1 1 d . . . . .
H7A H 0.877598 0.396405 0.396257 0.021 Uiso 1 1 calc R . . . .
H7B H 0.790767 0.515739 0.360041 0.021 Uiso 1 1 calc R . . . .
C8 C 0.7426(4) 0.3881(3) 0.2156(3) 0.0184(7) Uani 1 1 d . . . . .
C2 C 0.6937(4) 0.3178(3) 0.5578(3) 0.0148(7) Uani 1 1 d . . . . .
C17 C 0.7602(4) 0.6527(3) 0.8257(4) 0.0260(8) Uani 1 1 d . . . . .
C3 C 0.8100(3) 0.2353(3) 0.5641(3) 0.0185(8) Uani 1 1 d . . . . .
H3 H 0.876833 0.232033 0.494325 0.022 Uiso 1 1 calc R . . . .
C10 C 0.8745(4) 0.4284(3) 0.1365(4) 0.0273(8) Uani 1 1 d . . . . .
H10A H 0.970046 0.397368 0.179586 0.041 Uiso 1 1 calc GR . . . .
H10B H 0.878617 0.513731 0.136164 0.041 Uiso 1 1 calc GR . . . .
H10C H 0.859093 0.399756 0.043336 0.041 Uiso 1 1 calc GR . . . .
C16 C 0.1333(4) 0.4423(3) 0.6340(3) 0.0240(8) Uani 1 1 d . . . . .
H16A H 0.170077 0.412214 0.550424 0.036 Uiso 1 1 calc GR . . . .
H16B H 0.140562 0.527510 0.634970 0.036 Uiso 1 1 calc GR . . . .
H16C H 0.027302 0.419012 0.638479 0.036 Uiso 1 1 calc GR . . . .
C12 C 0.3925(3) 0.4388(3) 0.7600(3) 0.0179(7) Uani 1 1 d . . . . .
H12A H 0.388338 0.524998 0.762792 0.022 Uiso 1 1 calc R . . . .
H12B H 0.448002 0.412486 0.845526 0.022 Uiso 1 1 calc R . . . .

loop_
_atom_site_aniso_label
_atom_site_aniso_U_11
_atom_site_aniso_U_22
_atom_site_aniso_U_33
_atom_site_aniso_U_23
_atom_site_aniso_U_13
_atom_site_aniso_U_12
Sb1 0.01761(9) 0.01531(10) 0.01669(10) 0.00218(16) 0.00200(7) 0.00302(15)
S1 0.0228(4) 0.0185(5) 0.0229(5) 0.0041(4) 0.0038(4) 0.0019(3)
F3 0.0420(13) 0.0621(18) 0.0311(13) 0.0082(12) 0.0146(11) -0.0004(12)
F2 0.0573(14) 0.0227(14) 0.0400(13) 0.0103(9) -0.0106(11) -0.0046(9)
O3 0.0341(16) 0.0244(15) 0.0280(17) 0.0032(13) -0.0093(13) 0.0009(12)
F1 0.0365(12) 0.0443(15) 0.0348(13) 0.0038(11) -0.0134(10) -0.0084(10)
O2 0.0366(17) 0.0189(14) 0.0384(18) 0.0011(12) 0.0065(13) -0.0021(12)
N1 0.0177(14) 0.0159(14) 0.0124(14) 0.0015(11) 0.0026(11) 0.0015(11)
N2 0.0152(13) 0.0139(14) 0.0161(15) 0.0015(11) 0.0014(11) 0.0028(11)
C9 0.034(2) 0.019(2) 0.025(2) -0.0048(18) 0.0035(19) -0.0026(19)
C4 0.0172(17) 0.0151(18) 0.029(2) 0.0000(15) -0.0037(15) -0.0002(14)
C5 0.0249(18) 0.0185(18) 0.020(2) 0.0066(16) -0.0041(15) -0.0045(14)
C11 0.0259(18) 0.0279(19) 0.0204(19) 0.0012(15) -0.0011(15) 0.0007(15)
C6 0.0214(17) 0.0188(18) 0.0150(18) 0.0025(14) -0.0015(14) -0.0035(14)
O1 0.0355(15) 0.0494(19) 0.0364(16) 0.0097(14) 0.0164(13) 0.0141(14)
C14 0.0198(16) 0.0160(18) 0.0212(18) -0.0001(14) 0.0075(14) 0.0003(13)
C13 0.0221(19) 0.020(2) 0.034(3) 0.0007(19) 0.0034(18) -0.0048(17)
C1 0.0136(16) 0.0181(19) 0.017(2) -0.0040(16) 0.0004(14) -0.0043(14)
C15 0.031(2) 0.031(2) 0.030(2) 0.0017(17) 0.0154(17) 0.0056(17)
C7 0.0172(16) 0.0163(18) 0.0182(18) 0.0023(14) 0.0037(14) -0.0004(13)
C8 0.0222(17) 0.0151(18) 0.0183(18) 0.0000(14) 0.0039(14) -0.0001(13)
C2 0.0154(16) 0.0156(18) 0.0131(18) -0.0001(14) -0.0012(13) -0.0023(13)
C17 0.0265(19) 0.025(2) 0.026(2) 0.0023(16) -0.0004(16) -0.0007(15)
C3 0.0160(16) 0.019(2) 0.021(2) 0.0000(14) 0.0006(14) -0.0026(13)
C10 0.030(2) 0.031(2) 0.022(2) 0.0029(16) 0.0107(16) 0.0036(16)
C16 0.0205(17) 0.0220(18) 0.029(2) 0.0010(15) 0.0005(15) -0.0014(14)
C12 0.0215(17) 0.0167(17) 0.0161(18) -0.0026(14) 0.0046(14) -0.0001(14)

loop_
_atom_type_symbol
_atom_type_description
_atom_type_scat_dispersion_real
_atom_type_scat_dispersion_imag
_atom_type_scat_source
C C 0.0033 0.0016 'International Tables Vol C Tables 4.2.6.8 and 6.1.1.4'
H H 0.0000 0.0000 'International Tables Vol C Tables 4.2.6.8 and 6.1.1.4'
F F 0.0171 0.0103 'International Tables Vol C Tables 4.2.6.8 and 6.1.1.4'
N N 0.0061 0.0033 'International Tables Vol C Tables 4.2.6.8 and 6.1.1.4'
O O 0.0106 0.0060 'International Tables Vol C Tables 4.2.6.8 and 6.1.1.4'
S S 0.1246 0.1234 'International Tables Vol C Tables 4.2.6.8 and 6.1.1.4'
Sb Sb -0.5866 1.5461 'International Tables Vol C Tables 4.2.6.8 and 6.1.1.4'

loop_
_geom_angle_atom_site_label_1
_geom_angle_atom_site_label_2
_geom_angle_atom_site_label_3
_geom_angle
_geom_angle_site_symmetry_1
_geom_angle_site_symmetry_3
_geom_angle_publ_flag
N1 Sb1 O3 93.54(10) . . ?
N2 Sb1 O3 101.61(10) . . ?
N2 Sb1 N1 81.84(11) . . ?
O3 S1 C17 102.04(16) . . ?
O2 S1 O3 111.93(18) . . ?
O2 S1 C17 104.72(18) . . ?
O1 S1 O3 114.84(18) . . ?
O1 S1 O2 116.96(17) . . ?
O1 S1 C17 104.24(16) . . ?
S1 O3 Sb1 144.07(18) . . ?
C1 N1 Sb1 114.0(2) . . ?
C1 N1 C12 122.0(3) . . ?
C12 N1 Sb1 122.5(2) . . ?
C7 N2 Sb1 122.9(2) . . ?
C2 N2 Sb1 113.4(2) . . ?
C2 N2 C7 122.4(3) . . ?
H9A C9 H9B 109.5 . . ?
H9A C9 H9C 109.5 . . ?
H9B C9 H9C 109.5 . . ?
C8 C9 H9A 109.5 . . ?
C8 C9 H9B 109.5 . . ?
C8 C9 H9C 109.5 . . ?
C5 C4 H4 119.5 . . ?
C5 C4 C3 121.1(3) . . ?
C3 C4 H4 119.5 . . ?
C4 C5 H5 120.1 . . ?
C4 C5 C6 119.8(3) . . ?
C6 C5 H5 120.1 . . ?
H11A C11 H11B 109.5 . . ?
H11A C11 H11C 109.5 . . ?
H11B C11 H11C 109.5 . . ?
C8 C11 H11A 109.5 . . ?
C8 C11 H11B 109.5 . . ?
C8 C11 H11C 109.5 . . ?
C5 C6 H6 119.7 . . ?
C5 C6 C1 120.6(3) . . ?
C1 C6 H6 119.7 . . ?
C13 C14 C15 109.7(3) . . ?
C13 C14 C16 110.1(3) . . ?
C13 C14 C12 110.6(3) . . ?
C16 C14 C15 109.5(3) . . ?
C12 C14 C15 106.3(3) . . ?
C12 C14 C16 110.5(3) . . ?
C14 C13 H13A 109.5 . . ?
C14 C13 H13B 109.5 . . ?
C14 C13 H13C 109.5 . . ?
H13A C13 H13B 109.5 . . ?
H13A C13 H13C 109.5 . . ?
H13B C13 H13C 109.5 . . ?
N1 C1 C6 125.7(3) . . ?
N1 C1 C2 115.0(3) . . ?
C6 C1 C2 119.3(3) . . ?
C14 C15 H15A 109.5 . . ?
C14 C15 H15B 109.5 . . ?
C14 C15 H15C 109.5 . . ?
H15A C15 H15B 109.5 . . ?
H15A C15 H15C 109.5 . . ?
H15B C15 H15C 109.5 . . ?
N2 C7 H7A 108.2 . . ?
N2 C7 H7B 108.2 . . ?
N2 C7 C8 116.2(3) . . ?
H7A C7 H7B 107.4 . . ?
C8 C7 H7A 108.2 . . ?
C8 C7 H7B 108.2 . . ?
C9 C8 C11 110.1(3) . . ?
C9 C8 C7 110.5(3) . . ?
C9 C8 C10 109.7(3) . . ?
C11 C8 C7 110.7(3) . . ?
C11 C8 C10 109.3(3) . . ?
C7 C8 C10 106.5(3) . . ?
N2 C2 C1 115.7(3) . . ?
N2 C2 C3 125.3(3) . . ?
C3 C2 C1 119.0(3) . . ?
F3 C17 S1 111.3(2) . . ?
F3 C17 F2 107.6(3) . . ?
F2 C17 S1 110.2(2) . . ?
F1 C17 S1 111.6(2) . . ?
F1 C17 F3 108.0(3) . . ?
F1 C17 F2 107.9(3) . . ?
C4 C3 C2 120.2(3) . . ?
C4 C3 H3 119.9 . . ?
C2 C3 H3 119.9 . . ?
C8 C10 H10A 109.5 . . ?
C8 C10 H10B 109.5 . . ?
C8 C10 H10C 109.5 . . ?
H10A C10 H10B 109.5 . . ?
H10A C10 H10C 109.5 . . ?
H10B C10 H10C 109.5 . . ?
C14 C16 H16A 109.5 . . ?
C14 C16 H16B 109.5 . . ?
C14 C16 H16C 109.5 . . ?
H16A C16 H16B 109.5 . . ?
H16A C16 H16C 109.5 . . ?
H16B C16 H16C 109.5 . . ?
N1 C12 C14 116.7(3) . . ?
N1 C12 H12A 108.1 . . ?
N1 C12 H12B 108.1 . . ?
C14 C12 H12A 108.1 . . ?
C14 C12 H12B 108.1 . . ?
H12A C12 H12B 107.3 . . ?

loop_
_geom_bond_atom_site_label_1
_geom_bond_atom_site_label_2
_geom_bond_distance
_geom_bond_site_symmetry_2
_geom_bond_publ_flag
Sb1 O3 2.463(3) . ?
Sb1 N1 1.993(3) . ?
Sb1 N2 1.992(3) . ?
S1 O3 1.447(3) . ?
S1 O2 1.439(3) . ?
S1 O1 1.424(3) . ?
S1 C17 1.819(4) . ?
F3 C17 1.329(4) . ?
F2 C17 1.332(4) . ?
F1 C17 1.321(4) . ?
N1 C1 1.386(4) . ?
N1 C12 1.474(4) . ?
N2 C7 1.470(4) . ?
N2 C2 1.390(4) . ?
C9 H9A 0.9800 . ?
C9 H9B 0.9800 . ?
C9 H9C 0.9800 . ?
C9 C8 1.522(6) . ?
C4 H4 0.9500 . ?
C4 C5 1.381(5) . ?
C4 C3 1.384(5) . ?
C5 H5 0.9500 . ?
C5 C6 1.385(5) . ?
C11 H11A 0.9800 . ?
C11 H11B 0.9800 . ?
C11 H11C 0.9800 . ?
C11 C8 1.527(4) . ?
C6 H6 0.9500 . ?
C6 C1 1.398(5) . ?
C14 C13 1.526(6) . ?
C14 C15 1.535(5) . ?
C14 C16 1.530(5) . ?
C14 C12 1.530(4) . ?
C13 H13A 0.9800 . ?
C13 H13B 0.9800 . ?
C13 H13C 0.9800 . ?
C1 C2 1.422(5) . ?
C15 H15A 0.9800 . ?
C15 H15B 0.9800 . ?
C15 H15C 0.9800 . ?
C7 H7A 0.9900 . ?
C7 H7B 0.9900 . ?
C7 C8 1.532(5) . ?
C8 C10 1.534(5) . ?
C2 C3 1.395(5) . ?
C3 H3 0.9500 . ?
C10 H10A 0.9800 . ?
C10 H10B 0.9800 . ?
C10 H10C 0.9800 . ?
C16 H16A 0.9800 . ?
C16 H16B 0.9800 . ?
C16 H16C 0.9800 . ?
C12 H12A 0.9900 . ?
C12 H12B 0.9900 . ?
